data_7011789
loop_
_publ_author_name
'Cole, Marcus L.'
'Junk, Peter C.'
'Louis, Lance M.'

_publ_section_title
;
 Synthesis and structural characterisation of some novel lithium and
 sodium N,N???-di(para-tolyl)formamidinate complexes
;
_journal_issue 20
_journal_name_full 'Journal of the Chemical Society, Dalton Transactions'
_journal_page_first 3906
_journal_paper_doi 10.1039/b204047f
_journal_year 2002
_chemical_formula_sum 'C38 H50 N4 Na2 O4'
_chemical_formula_weight 672.80
_space_group_IT_number 2
_symmetry_cell_setting triclinic
_symmetry_space_group_name_Hall '-P 1'
_symmetry_space_group_name_H-M 'P -1'
_atom_sites_solution_hydrogens geom
_atom_sites_solution_primary direct
_atom_sites_solution_secondary difmap
_audit_creation_method SHELXL-97
_cell_angle_alpha 72.477(4)
_cell_angle_beta 84.631(3)
_cell_angle_gamma 71.255(4)
_cell_formula_units_Z 1
_cell_length_a 8.1389(16)
_cell_length_b 10.300(2)
_cell_length_c 12.692(3)
_cell_measurement_temperature 296(2)
_cell_volume 960.8(4)
_computing_cell_refinement 'SAINT (Bruker, 1998)'
_computing_data_collection 'SMART (Bruker, 1998)'
_computing_data_reduction 'SAINT (Bruker, 1998)'
_computing_molecular_graphics 'X-Seed (Barbour, 1999)'
_computing_publication_material 'CIFTAB (Sheldrick, 1997)'
_computing_structure_refinement 'SHELXL-97 (Sheldrick, 1997)'
_computing_structure_solution 'SHELXS-97 (Sheldrick, 1990)'
_diffrn_ambient_temperature 296(2)
_diffrn_measured_fraction_theta_full 0.989
_diffrn_measured_fraction_theta_max 0.989
_diffrn_measurement_device_type 'Bruker SMART 1000 CCD diffractometer'
_diffrn_measurement_method 'omega scans'
_diffrn_radiation_monochromator graphite
_diffrn_radiation_source 'fine-focus sealed tube'
_diffrn_radiation_type MoK\a
_diffrn_radiation_wavelength 0.71073
_diffrn_reflns_av_R_equivalents 0.0483
_diffrn_reflns_av_sigmaI/netI 0.0477
_diffrn_reflns_limit_h_max 9
_diffrn_reflns_limit_h_min -9
_diffrn_reflns_limit_k_max 11
_diffrn_reflns_limit_k_min -9
_diffrn_reflns_limit_l_max 13
_diffrn_reflns_limit_l_min -14
_diffrn_reflns_number 4421
_diffrn_reflns_theta_full 23.28
_diffrn_reflns_theta_max 23.28
_diffrn_reflns_theta_min 2.18
_diffrn_standards_decay_% 0.0
_exptl_absorpt_coefficient_mu 0.095
_exptl_absorpt_correction_T_max 0.9758
_exptl_absorpt_correction_T_min 0.9632
_exptl_absorpt_correction_type multi-scan
_exptl_absorpt_process_details SADABS
_exptl_crystal_density_diffrn 1.163
_exptl_crystal_density_method 'not measured'
_exptl_crystal_F_000 360
_exptl_crystal_size_max 0.40
_exptl_crystal_size_mid 0.30
_exptl_crystal_size_min 0.26
_refine_diff_density_max 0.437
_refine_diff_density_min -0.320
_refine_diff_density_rms 0.064
_refine_ls_extinction_coef 0.048(12)
_refine_ls_extinction_expression Fc^*^=kFc[1+0.001xFc^2^\l^3^/sin(2\q)]^-1/4^
_refine_ls_extinction_method SHELXL
_refine_ls_goodness_of_fit_ref 0.996
_refine_ls_hydrogen_treatment mixed
_refine_ls_matrix_type full
_refine_ls_number_parameters 307
_refine_ls_number_reflns 2723
_refine_ls_number_restraints 0
_refine_ls_restrained_S_all 0.996
_refine_ls_R_factor_all 0.0860
_refine_ls_R_factor_gt 0.0699
_refine_ls_shift/su_max 0.023
_refine_ls_shift/su_mean 0.001
_refine_ls_structure_factor_coef Fsqd
_refine_ls_weighting_details 'calc w=1/[\s^2^(Fo^2^)+(0.1622P)^2^+0.0000P] where P=(Fo^2^+2Fc^2^)/3'
_refine_ls_weighting_scheme calc
_refine_ls_wR_factor_gt 0.1892
_refine_ls_wR_factor_ref 0.2121
_reflns_number_gt 2031
_reflns_number_total 2723
_reflns_threshold_expression >2sigma(I)
_cod_data_source_file b204047f.txt
_cod_data_source_block compound6.CIF
_cod_original_cell_volume 960.8(3)
_cod_original_sg_symbol_H-M P-1
_cod_database_code 7011789

loop_
_symmetry_equiv_pos_as_xyz
'x, y, z'
'-x, -y, -z'

loop_
_atom_site_label
_atom_site_type_symbol
_atom_site_fract_x
_atom_site_fract_y
_atom_site_fract_z
_atom_site_U_iso_or_equiv
_atom_site_adp_type
_atom_site_occupancy
_atom_site_symmetry_multiplicity
_atom_site_calc_flag
_atom_site_refinement_flags
_atom_site_disorder_assembly
_atom_site_disorder_group
Na1 Na 0.13028(13) 0.04636(11) 0.41252(9) 0.0580(5) Uani 1 1 d . . .
O1 O 0.4112(3) -0.1063(3) 0.3886(2) 0.0881(9) Uani 1 1 d . . .
N1 N -0.1315(3) 0.2539(2) 0.39359(19) 0.0513(7) Uani 1 1 d . . .
C1 C -0.2527(3) 0.3675(3) 0.3221(2) 0.0486(7) Uani 1 1 d . . .
O2 O 0.2799(3) 0.1774(2) 0.2695(2) 0.0777(8) Uani 1 1 d . . .
N2 N 0.0081(3) -0.1506(2) 0.43312(19) 0.0511(7) Uani 1 1 d . . .
C2 C -0.2399(4) 0.3829(3) 0.2088(3) 0.0554(8) Uani 1 1 d . . .
H2 H -0.143(5) 0.313(4) 0.181(3) 0.076(10) Uiso 1 1 d . . .
C3 C -0.3562(4) 0.4916(3) 0.1346(3) 0.0598(8) Uani 1 1 d . . .
H3 H -0.343(4) 0.502(3) 0.061(3) 0.064(9) Uiso 1 1 d . . .
C4 C -0.4941(4) 0.5930(3) 0.1677(3) 0.0579(8) Uani 1 1 d . . .
C5 C -0.5093(4) 0.5772(3) 0.2793(3) 0.0610(8) Uani 1 1 d . . .
H5 H -0.609(6) 0.644(5) 0.306(3) 0.104(13) Uiso 1 1 d . . .
C6 C -0.3937(4) 0.4685(3) 0.3551(3) 0.0565(8) Uani 1 1 d . . .
H6 H -0.414(4) 0.453(3) 0.431(3) 0.070(9) Uiso 1 1 d . . .
C7 C -0.6205(6) 0.7117(6) 0.0858(4) 0.0852(12) Uani 1 1 d . . .
C8 C -0.0294(3) -0.1695(3) 0.3342(2) 0.0470(7) Uani 1 1 d . . .
C9 C -0.0385(4) -0.2960(3) 0.3196(3) 0.0557(8) Uani 1 1 d . . .
H9 H -0.023(4) -0.366(4) 0.379(3) 0.062(9) Uiso 1 1 d . . .
C10 C -0.0801(4) -0.3028(4) 0.2186(3) 0.0601(8) Uani 1 1 d . . .
H10 H -0.093(4) -0.394(4) 0.211(3) 0.068(9) Uiso 1 1 d . . .
C11 C -0.1161(4) -0.1847(4) 0.1274(3) 0.0612(8) Uani 1 1 d . . .
C12 C -0.1113(4) -0.0575(4) 0.1403(3) 0.0605(8) Uani 1 1 d . . .
H12 H -0.138(4) 0.027(4) 0.078(3) 0.064(9) Uiso 1 1 d . . .
C13 C -0.0705(4) -0.0493(3) 0.2414(3) 0.0573(8) Uani 1 1 d . . .
H13 H -0.069(4) 0.043(4) 0.249(3) 0.065(9) Uiso 1 1 d . . .
C14 C -0.1610(8) -0.1915(7) 0.0162(4) 0.0933(14) Uani 1 1 d . . .
C15 C 0.1066(3) -0.2623(3) 0.5086(2) 0.0473(7) Uani 1 1 d . . .
H15 H 0.164(4) -0.358(4) 0.492(3) 0.073(9) Uiso 1 1 d . . .
C16 C 0.4584(6) -0.0559(5) 0.2777(4) 0.0857(12) Uani 1 1 d . . .
C17 C 0.4501(5) 0.0966(5) 0.2456(4) 0.0803(11) Uani 1 1 d . . .
C18 C 0.5468(5) -0.1819(5) 0.4628(4) 0.0909(12) Uani 1 1 d . . .
H18A H 0.6106 -0.2694 0.4461 0.136 Uiso 1 1 calc R . .
H18B H 0.5016 -0.2033 0.5365 0.136 Uiso 1 1 calc R . .
H18C H 0.6224 -0.1253 0.4574 0.136 Uiso 1 1 calc R . .
C19 C 0.2531(7) 0.3255(5) 0.2386(5) 0.0987(14) Uani 1 1 d . . .
H7A H -0.594(8) 0.791(7) 0.064(5) 0.15(2) Uiso 1 1 d . . .
H14A H -0.266(9) -0.157(7) 0.005(5) 0.16(3) Uiso 1 1 d . . .
H16A H 0.576(6) -0.109(4) 0.263(3) 0.089(11) Uiso 1 1 d . . .
H17A H 0.481(6) 0.141(5) 0.167(4) 0.114(14) Uiso 1 1 d . . .
H19A H 0.269(7) 0.362(6) 0.164(5) 0.14(2) Uiso 1 1 d . . .
H7B H -0.657(10) 0.678(9) 0.047(6) 0.19(4) Uiso 1 1 d . . .
H14B H -0.174(7) -0.287(6) 0.022(4) 0.128(18) Uiso 1 1 d . . .
H16B H 0.373(8) -0.051(6) 0.226(5) 0.15(2) Uiso 1 1 d . . .
H17B H 0.547(7) 0.095(6) 0.300(5) 0.16(2) Uiso 1 1 d . . .
H19B H 0.134(7) 0.374(5) 0.279(4) 0.121(16) Uiso 1 1 d . . .
H7C H -0.751(11) 0.746(7) 0.116(6) 0.19(3) Uiso 1 1 d . . .
H14C H -0.084(9) -0.171(8) -0.050(6) 0.19(3) Uiso 1 1 d . . .
H19C H 0.354(8) 0.337(6) 0.269(4) 0.132(18) Uiso 1 1 d . . .

loop_
_atom_site_aniso_label
_atom_site_aniso_U_11
_atom_site_aniso_U_22
_atom_site_aniso_U_33
_atom_site_aniso_U_23
_atom_site_aniso_U_13
_atom_site_aniso_U_12
Na1 0.0466(7) 0.0545(8) 0.0736(8) -0.0243(6) 0.0151(5) -0.0153(5)
O1 0.0533(14) 0.0929(19) 0.0837(17) -0.0072(14) 0.0201(12) 0.0011(13)
N1 0.0483(14) 0.0460(13) 0.0554(14) -0.0188(11) 0.0036(11) -0.0059(11)
C1 0.0479(16) 0.0426(15) 0.0558(16) -0.0150(12) 0.0037(13) -0.0147(13)
O2 0.0602(14) 0.0599(14) 0.1038(18) -0.0146(12) 0.0196(12) -0.0199(11)
N2 0.0492(14) 0.0421(13) 0.0585(14) -0.0151(11) -0.0012(11) -0.0087(11)
C2 0.0544(18) 0.0522(17) 0.0597(18) -0.0221(14) 0.0048(14) -0.0123(14)
C3 0.070(2) 0.0601(19) 0.0522(18) -0.0173(14) 0.0010(15) -0.0235(16)
C4 0.0524(17) 0.0503(17) 0.0690(19) -0.0144(14) -0.0034(14) -0.0150(14)
C5 0.0510(18) 0.0530(18) 0.071(2) -0.0182(16) 0.0048(15) -0.0060(15)
C6 0.0494(17) 0.0607(19) 0.0539(18) -0.0198(15) 0.0067(14) -0.0084(14)
C7 0.078(3) 0.070(3) 0.090(3) -0.008(2) -0.022(2) -0.008(2)
C8 0.0371(14) 0.0430(15) 0.0581(16) -0.0154(13) 0.0034(12) -0.0085(11)
C9 0.0558(18) 0.0445(17) 0.062(2) -0.0105(15) -0.0005(14) -0.0128(14)
C10 0.0559(18) 0.0577(19) 0.072(2) -0.0263(17) 0.0022(15) -0.0180(15)
C11 0.0500(18) 0.078(2) 0.0607(19) -0.0230(17) 0.0033(14) -0.0241(16)
C12 0.0525(18) 0.064(2) 0.0596(19) -0.0053(16) -0.0048(14) -0.0206(15)
C13 0.0549(18) 0.0422(17) 0.071(2) -0.0120(14) -0.0034(14) -0.0124(14)
C14 0.105(4) 0.129(4) 0.070(3) -0.036(3) -0.001(2) -0.061(3)
C15 0.0387(15) 0.0389(15) 0.0628(18) -0.0169(13) 0.0078(13) -0.0101(12)
C16 0.072(3) 0.083(3) 0.081(3) -0.025(2) 0.023(2) -0.002(2)
C17 0.063(2) 0.092(3) 0.076(2) -0.017(2) 0.0224(19) -0.023(2)
C18 0.075(3) 0.087(3) 0.097(3) -0.017(2) -0.007(2) -0.013(2)
C19 0.102(4) 0.066(3) 0.122(4) -0.008(3) 0.004(3) -0.036(3)

loop_
_atom_type_symbol
_atom_type_description
_atom_type_scat_dispersion_real
_atom_type_scat_dispersion_imag
_atom_type_scat_source
C C 0.0033 0.0016 'International Tables Vol C Tables 4.2.6.8 and 6.1.1.4'
H H 0.0000 0.0000 'International Tables Vol C Tables 4.2.6.8 and 6.1.1.4'
N N 0.0061 0.0033 'International Tables Vol C Tables 4.2.6.8 and 6.1.1.4'
O O 0.0106 0.0060 'International Tables Vol C Tables 4.2.6.8 and 6.1.1.4'
Na Na 0.0362 0.0249 'International Tables Vol C Tables 4.2.6.8 and 6.1.1.4'

loop_
_geom_angle_atom_site_label_1
_geom_angle_atom_site_label_2
_geom_angle_atom_site_label_3
_geom_angle
_geom_angle_site_symmetry_1
_geom_angle_site_symmetry_3
_geom_angle_publ_flag
O1 Na1 O2 70.50(9) . . ?
O1 Na1 N1 163.35(9) . . ?
O2 Na1 N1 92.85(9) . . ?
O1 Na1 N2 90.06(10) . . ?
O2 Na1 N2 135.56(9) . . ?
N1 Na1 N2 102.28(8) . . ?
O1 Na1 N2 132.97(10) . 2_556 ?
O2 Na1 N2 118.92(9) . 2_556 ?
N1 Na1 N2 55.12(8) . 2_556 ?
N2 Na1 N2 103.74(7) . 2_556 ?
O1 Na1 C15 154.26(11) . 2_556 ?
O2 Na1 C15 102.83(9) . 2_556 ?
N1 Na1 C15 27.77(8) . 2_556 ?
N2 Na1 C15 109.92(8) . 2_556 ?
N2 Na1 C15 28.26(8) 2_556 2_556 ?
O1 Na1 Na1 123.91(9) . 2_556 ?
O2 Na1 Na1 165.46(9) . 2_556 ?
N1 Na1 Na1 72.74(7) . 2_556 ?
N2 Na1 Na1 52.56(6) . 2_556 ?
N2 Na1 Na1 51.18(6) 2_556 2_556 ?
C15 Na1 Na1 63.47(6) 2_556 2_556 ?
C18 O1 C16 116.0(3) . . ?
C18 O1 Na1 130.4(2) . . ?
C16 O1 Na1 107.1(2) . . ?
C15 N1 C1 119.3(2) 2_556 . ?
C15 N1 Na1 91.35(16) 2_556 . ?
C1 N1 Na1 146.99(17) . . ?
C2 C1 N1 119.2(2) . . ?
C2 C1 C6 115.7(3) . . ?
N1 C1 C6 125.1(3) . . ?
C19 O2 C17 113.6(3) . . ?
C19 O2 Na1 126.5(3) . . ?
C17 O2 Na1 115.1(2) . . ?
C15 N2 C8 119.0(2) . . ?
C15 N2 Na1 105.65(17) . . ?
C8 N2 Na1 115.51(17) . . ?
C15 N2 Na1 88.14(16) . 2_556 ?
C8 N2 Na1 142.66(17) . 2_556 ?
Na1 N2 Na1 76.26(7) . 2_556 ?
C3 C2 C1 121.8(3) . . ?
C2 C3 C4 122.2(3) . . ?
C5 C4 C3 116.3(3) . . ?
C5 C4 C7 121.8(3) . . ?
C3 C4 C7 121.8(3) . . ?
C4 C5 C6 122.2(3) . . ?
C5 C6 C1 121.7(3) . . ?
C9 C8 C13 115.9(3) . . ?
C9 C8 N2 126.3(3) . . ?
C13 C8 N2 117.7(2) . . ?
C10 C9 C8 121.9(3) . . ?
C11 C10 C9 121.7(3) . . ?
C10 C11 C12 117.6(3) . . ?
C10 C11 C14 121.9(4) . . ?
C12 C11 C14 120.5(4) . . ?
C11 C12 C13 121.3(3) . . ?
C12 C13 C8 121.7(3) . . ?
N1 C15 N2 121.3(2) 2_556 . ?
N1 C15 Na1 60.89(13) 2_556 2_556 ?
N2 C15 Na1 63.60(14) . 2_556 ?
O1 C16 C17 112.9(3) . . ?
O2 C17 C16 108.0(3) . . ?

loop_
_geom_bond_atom_site_label_1
_geom_bond_atom_site_label_2
_geom_bond_distance
_geom_bond_site_symmetry_2
_geom_bond_publ_flag
Na1 O1 2.375(3) . ?
Na1 O2 2.401(2) . ?
Na1 N1 2.455(2) . ?
Na1 N2 2.470(2) . ?
Na1 N2 2.517(3) 2_556 ?
Na1 C15 2.809(3) 2_556 ?
Na1 Na1 3.080(2) 2_556 ?
O1 C18 1.383(4) . ?
O1 C16 1.408(5) . ?
N1 C15 1.309(4) 2_556 ?
N1 C1 1.397(4) . ?
C1 C2 1.395(4) . ?
C1 C6 1.407(4) . ?
O2 C19 1.404(5) . ?
O2 C17 1.427(5) . ?
N2 C15 1.331(4) . ?
N2 C8 1.402(4) . ?
N2 Na1 2.517(3) 2_556 ?
C2 C3 1.374(4) . ?
C3 C4 1.396(5) . ?
C4 C5 1.375(5) . ?
C4 C7 1.503(5) . ?
C5 C6 1.381(4) . ?
C8 C9 1.396(4) . ?
C8 C13 1.400(4) . ?
C9 C10 1.382(4) . ?
C10 C11 1.376(5) . ?
C11 C12 1.381(5) . ?
C11 C14 1.517(5) . ?
C12 C13 1.389(5) . ?
C15 N1 1.309(4) 2_556 ?
C15 Na1 2.809(3) 2_556 ?
C16 C17 1.480(6) . ?
